data_2230154
loop_
_publ_author_name
'Choi, Hong Dae'
'Seo, Pil Ja'
'Lee, Uk'

_publ_section_title
;
 3-(4-Chlorophenylsulfonyl)-5-isopropyl-2-methyl-1-benzofuran
;
_journal_coeditor_code SU2271
_journal_issue 5
_journal_name_full 'Acta Crystallographica Section E'
_journal_page_first o1226
_journal_paper_doi 10.1107/S1600536811014784
_journal_volume 67
_journal_year 2011
_chemical_formula_iupac 'C18 H17 Cl O3 S'
_chemical_formula_moiety 'C18 H17 Cl O3 S'
_chemical_formula_sum 'C18 H17 Cl O3 S'
_chemical_formula_weight 348.83
_chemical_name_systematic
;
3-(4-Chlorophenylsulfonyl)-5-isopropyl-2-methyl-1-benzofuran
;
_space_group_IT_number 14
_symmetry_cell_setting monoclinic
_symmetry_space_group_name_Hall '-P 2ybc'
_symmetry_space_group_name_H-M 'P 1 21/c 1'
_atom_sites_solution_hydrogens difmap
_atom_sites_solution_primary direct
_atom_sites_solution_secondary difmap
_cell_angle_alpha 90.00
_cell_angle_beta 101.475(2)
_cell_angle_gamma 90.00
_cell_formula_units_Z 4
_cell_length_a 11.4851(4)
_cell_length_b 11.3194(4)
_cell_length_c 13.0600(4)
_cell_measurement_reflns_used 5946
_cell_measurement_temperature 296(2)
_cell_measurement_theta_max 28.32
_cell_measurement_theta_min 2.40
_cell_volume 1663.92(10)
_computing_cell_refinement 'SAINT (Bruker, 2009)'
_computing_data_collection 'APEX2 (Bruker, 2009)'
_computing_data_reduction 'SAINT (Bruker, 2009)'
_computing_molecular_graphics
;
ORTEP-3 (Farrugia, 1997) and DIAMOND (Brandenburg, 1998)
;
_computing_publication_material 'SHELXL97 (Sheldrick, 2008)'
_computing_structure_refinement 'SHELXL97 (Sheldrick, 2008)'
_computing_structure_solution 'SHELXS97 (Sheldrick, 2008)'
_diffrn_ambient_temperature 296(2)
_diffrn_detector_area_resol_mean 10.0
_diffrn_measured_fraction_theta_full 0.999
_diffrn_measured_fraction_theta_max 0.999
_diffrn_measurement_device_type 'Bruker SMART APEXII CCD'
_diffrn_measurement_method '\f and \w'
_diffrn_radiation_monochromator 'graphite multilayer'
_diffrn_radiation_source 'rotating anode'
_diffrn_radiation_type MoK\a
_diffrn_radiation_wavelength 0.71073
_diffrn_reflns_av_R_equivalents 0.0401
_diffrn_reflns_av_sigmaI/netI 0.0360
_diffrn_reflns_limit_h_max 14
_diffrn_reflns_limit_h_min -14
_diffrn_reflns_limit_k_max 14
_diffrn_reflns_limit_k_min -14
_diffrn_reflns_limit_l_max 16
_diffrn_reflns_limit_l_min -16
_diffrn_reflns_number 14572
_diffrn_reflns_theta_full 27.00
_diffrn_reflns_theta_max 27.00
_diffrn_reflns_theta_min 1.81
_diffrn_standards_number 0
_exptl_absorpt_coefficient_mu 0.367
_exptl_absorpt_correction_T_max 0.7457
_exptl_absorpt_correction_T_min 0.6604
_exptl_absorpt_correction_type multi-scan
_exptl_absorpt_process_details '(SADABS; Bruker, 2009)'
_exptl_crystal_colour colourless
_exptl_crystal_density_diffrn 1.392
_exptl_crystal_density_method 'not measured'
_exptl_crystal_description block
_exptl_crystal_F_000 728
_exptl_crystal_size_max 0.289
_exptl_crystal_size_mid 0.201
_exptl_crystal_size_min 0.179
_refine_diff_density_max 0.670
_refine_diff_density_min -0.648
_refine_ls_extinction_method none
_refine_ls_goodness_of_fit_ref 1.077
_refine_ls_hydrogen_treatment constr
_refine_ls_matrix_type full
_refine_ls_number_parameters 211
_refine_ls_number_reflns 3643
_refine_ls_number_restraints 1
_refine_ls_restrained_S_all 1.149
_refine_ls_R_factor_all 0.0501
_refine_ls_R_factor_gt 0.0434
_refine_ls_shift/su_max 0.000
_refine_ls_shift/su_mean 0.000
_refine_ls_structure_factor_coef Fsqd
_refine_ls_weighting_details 'calc w = 1/[\s^2^(Fo^2^)+(0.0579P)^2^+0.8346P] where P=(Fo^2^+2Fc^2^)/3'
_refine_ls_weighting_scheme calc
_refine_ls_wR_factor_gt 0.1154
_refine_ls_wR_factor_ref 0.1203
_reflns_number_gt 3109
_reflns_number_total 3643
_reflns_threshold_expression I>2\s(I)
_cod_data_source_file su2271.cif
_cod_data_source_block I
_cod_original_sg_symbol_H-M 'P 21/c'
_cod_database_code 2230154
_cod_database_fobs_code 2230154

loop_
_symmetry_equiv_pos_as_xyz
'x, y, z'
'-x, y+1/2, -z+1/2'
'-x, -y, -z'
'x, -y-1/2, z-1/2'

loop_
_atom_site_type_symbol
_atom_site_label
_atom_site_fract_x
_atom_site_fract_y
_atom_site_fract_z
_atom_site_U_iso_or_equiv
_atom_site_adp_type
_atom_site_calc_flag
_atom_site_refinement_flags
_atom_site_occupancy
_atom_site_symmetry_multiplicity
_atom_site_disorder_assembly
_atom_site_disorder_group
Cl Cl1 0.26041(5) 0.75171(5) -0.02985(5) 0.04730(19) Uani d . 1 2 . .
S S1 0.05170(4) 0.34612(5) 0.20282(4) 0.02918(16) Uani d . 1 2 . .
O O1 0.28084(13) 0.32071(12) 0.46858(10) 0.0284(3) Uani d . 1 2 . .
O O2 -0.04776(13) 0.39127(15) 0.24196(13) 0.0410(4) Uani d . 1 2 . .
O O3 0.03725(14) 0.24367(13) 0.13660(12) 0.0364(4) Uani d . 1 2 . .
C C1 0.16557(17) 0.31448(17) 0.30843(15) 0.0259(4) Uani d . 1 2 . .
C C2 0.26193(16) 0.23122(16) 0.30977(14) 0.0234(4) Uani d . 1 2 . .
C C3 0.29613(17) 0.15214(17) 0.23947(15) 0.0267(4) Uani d . 1 2 . .
H H3 0.2521 0.1454 0.1718 0.032 Uiso calc R 1 2 . .
C C4 0.39669(18) 0.08375(18) 0.27190(15) 0.0276(4) Uani d . 1 2 . .
C C5 0.46245(17) 0.09257(17) 0.37270(14) 0.0290(4) Uani d D 1 2 . .
H H5 0.5292 0.0452 0.3930 0.035 Uiso calc R 1 2 . .
C C6 0.42883(17) 0.17475(17) 0.44745(14) 0.0279(4) Uani d D 1 2 . .
H H6 0.4720 0.1827 0.5153 0.033 Uiso calc R 1 2 . .
C C7 0.32941(17) 0.23906(16) 0.41025(14) 0.0242(4) Uani d . 1 2 . .
C C8 0.18122(18) 0.36468(18) 0.40469(16) 0.0287(4) Uani d . 1 2 . .
C C9 0.4355(2) -0.0030(2) 0.19646(17) 0.0356(5) Uani d . 1 2 . .
H H9 0.3747 -0.0018 0.1321 0.043 Uiso calc R 1 2 . .
C C10 0.5518(3) 0.0338(3) 0.1676(3) 0.0635(8) Uani d . 1 2 . .
H H10A 0.5444 0.1124 0.1395 0.095 Uiso calc R 1 2 . .
H H10B 0.5708 -0.0197 0.1163 0.095 Uiso calc R 1 2 . .
H H10C 0.6140 0.0320 0.2288 0.095 Uiso calc R 1 2 . .
C C11 0.4420(3) -0.1283(2) 0.2381(2) 0.0586(8) Uani d . 1 2 . .
H H11A 0.5058 -0.1344 0.2978 0.088 Uiso calc R 1 2 . .
H H11B 0.4560 -0.1818 0.1848 0.088 Uiso calc R 1 2 . .
H H11C 0.3684 -0.1482 0.2581 0.088 Uiso calc R 1 2 . .
C C12 0.1135(2) 0.4515(2) 0.45385(18) 0.0420(6) Uani d . 1 2 . .
H H12A 0.0530 0.4865 0.4013 0.063 Uiso calc R 1 2 . .
H H12B 0.1662 0.5119 0.4874 0.063 Uiso calc R 1 2 . .
H H12C 0.0772 0.4124 0.5048 0.063 Uiso calc R 1 2 . .
C C13 0.10801(17) 0.46178(18) 0.13593(16) 0.0289(4) Uani d . 1 2 . .
C C14 0.1036(2) 0.5775(2) 0.17029(17) 0.0358(5) Uani d . 1 2 . .
H H14 0.0693 0.5944 0.2274 0.043 Uiso calc R 1 2 . .
C C15 0.1502(2) 0.6673(2) 0.11922(19) 0.0383(5) Uani d . 1 2 . .
H H15 0.1484 0.7450 0.1419 0.046 Uiso calc R 1 2 . .
C C16 0.19963(18) 0.6399(2) 0.03376(18) 0.0339(5) Uani d . 1 2 . .
C C17 0.2032(2) 0.5257(2) -0.00179(18) 0.0368(5) Uani d . 1 2 . .
H H17 0.2363 0.5092 -0.0597 0.044 Uiso calc R 1 2 . .
C C18 0.15686(19) 0.4358(2) 0.04978(16) 0.0336(5) Uani d . 1 2 . .
H H18 0.1585 0.3583 0.0267 0.040 Uiso calc R 1 2 . .

loop_
_atom_site_aniso_label
_atom_site_aniso_U_11
_atom_site_aniso_U_22
_atom_site_aniso_U_33
_atom_site_aniso_U_12
_atom_site_aniso_U_13
_atom_site_aniso_U_23
Cl1 0.0377(3) 0.0432(4) 0.0619(4) -0.0010(2) 0.0123(3) 0.0175(3)
S1 0.0243(3) 0.0286(3) 0.0343(3) 0.00487(19) 0.0049(2) 0.0052(2)
O1 0.0352(7) 0.0273(7) 0.0242(7) 0.0024(6) 0.0093(6) -0.0011(5)
O2 0.0282(8) 0.0458(10) 0.0512(9) 0.0108(7) 0.0136(7) 0.0117(8)
O3 0.0346(8) 0.0310(8) 0.0399(8) 0.0000(6) -0.0015(7) -0.0003(6)
C1 0.0260(9) 0.0242(9) 0.0283(9) 0.0041(7) 0.0076(7) 0.0036(8)
C2 0.0235(9) 0.0224(9) 0.0247(9) 0.0009(7) 0.0057(7) 0.0031(7)
C3 0.0297(10) 0.0274(10) 0.0222(9) 0.0030(8) 0.0034(8) -0.0001(7)
C4 0.0303(10) 0.0250(10) 0.0288(9) 0.0043(8) 0.0092(8) 0.0019(8)
C5 0.0251(9) 0.0283(11) 0.0336(10) 0.0041(8) 0.0056(8) 0.0052(8)
C6 0.0281(9) 0.0292(10) 0.0246(9) -0.0026(8) 0.0012(8) 0.0031(8)
C7 0.0282(9) 0.0221(9) 0.0238(9) -0.0024(7) 0.0090(7) 0.0014(7)
C8 0.0327(10) 0.0245(10) 0.0319(10) 0.0034(8) 0.0133(8) 0.0041(8)
C9 0.0426(12) 0.0338(12) 0.0312(10) 0.0136(9) 0.0095(9) -0.0016(9)
C10 0.073(2) 0.0551(18) 0.077(2) 0.0068(14) 0.0497(17) -0.0074(15)
C11 0.096(2) 0.0326(13) 0.0543(16) 0.0061(14) 0.0326(16) -0.0058(11)
C12 0.0532(14) 0.0375(13) 0.0400(12) 0.0143(11) 0.0209(11) -0.0020(10)
C13 0.0253(9) 0.0287(10) 0.0321(10) 0.0072(8) 0.0041(8) 0.0051(8)
C14 0.0398(11) 0.0320(12) 0.0373(11) 0.0078(9) 0.0117(9) 0.0019(9)
C15 0.0431(12) 0.0269(11) 0.0455(12) 0.0044(9) 0.0101(10) -0.0010(9)
C16 0.0254(10) 0.0342(12) 0.0412(12) 0.0041(8) 0.0045(8) 0.0100(9)
C17 0.0351(11) 0.0397(13) 0.0384(11) 0.0087(9) 0.0141(9) 0.0055(9)
C18 0.0355(11) 0.0306(11) 0.0354(11) 0.0091(9) 0.0086(9) 0.0017(9)

loop_
_atom_type_symbol
_atom_type_description
_atom_type_scat_dispersion_real
_atom_type_scat_dispersion_imag
_atom_type_scat_source
C C 0.0033 0.0016 'International Tables Vol C Tables 4.2.6.8 and 6.1.1.4'
H H 0.0000 0.0000 'International Tables Vol C Tables 4.2.6.8 and 6.1.1.4'
O O 0.0106 0.0060 'International Tables Vol C Tables 4.2.6.8 and 6.1.1.4'
S S 0.1246 0.1234 'International Tables Vol C Tables 4.2.6.8 and 6.1.1.4'
Cl Cl 0.1484 0.1585 'International Tables Vol C Tables 4.2.6.8 and 6.1.1.4'

loop_
_geom_angle_atom_site_label_1
_geom_angle_atom_site_label_2
_geom_angle_atom_site_label_3
_geom_angle_site_symmetry_1
_geom_angle_site_symmetry_3
_geom_angle
_geom_angle_publ_flag
O2 S1 O3 . . 119.81(10) ?
O2 S1 C1 . . 108.49(9) ?
O3 S1 C1 . . 106.86(9) ?
O2 S1 C13 . . 107.93(9) ?
O3 S1 C13 . . 108.09(10) ?
C1 S1 C13 . . 104.68(9) ?
C8 O1 C7 . . 106.68(15) ?
C8 C1 C2 . . 107.47(17) ?
C8 C1 S1 . . 126.02(15) ?
C2 C1 S1 . . 126.50(15) ?
C7 C2 C3 . . 119.10(17) ?
C7 C2 C1 . . 104.54(16) ?
C3 C2 C1 . . 136.35(18) ?
C4 C3 C2 . . 119.01(18) ?
C4 C3 H3 . . 120.5 ?
C2 C3 H3 . . 120.5 ?
C3 C4 C5 . . 120.95(17) ?
C3 C4 C9 . . 119.83(18) ?
C5 C4 C9 . . 119.22(17) ?
C4 C5 C6 . . 121.10(17) ?
C4 C5 H5 . . 119.4 ?
C6 C5 H5 . . 119.4 ?
C7 C6 C5 . . 114.74(17) ?
C7 C6 H6 . . 122.6 ?
C5 C6 H6 . . 122.6 ?
C6 C7 O1 . . 124.24(17) ?
C6 C7 C2 . . 125.10(17) ?
O1 C7 C2 . . 110.65(16) ?
C1 C8 O1 . . 110.66(17) ?
C1 C8 C12 . . 134.1(2) ?
O1 C8 C12 . . 115.19(18) ?
C11 C9 C10 . . 111.3(2) ?
C11 C9 C4 . . 111.85(18) ?
C10 C9 C4 . . 111.7(2) ?
C11 C9 H9 . . 107.2 ?
C10 C9 H9 . . 107.2 ?
C4 C9 H9 . . 107.2 ?
C9 C10 H10A . . 109.5 ?
C9 C10 H10B . . 109.5 ?
H10A C10 H10B . . 109.5 ?
C9 C10 H10C . . 109.5 ?
H10A C10 H10C . . 109.5 ?
H10B C10 H10C . . 109.5 ?
C9 C11 H11A . . 109.5 ?
C9 C11 H11B . . 109.5 ?
H11A C11 H11B . . 109.5 ?
C9 C11 H11C . . 109.5 ?
H11A C11 H11C . . 109.5 ?
H11B C11 H11C . . 109.5 ?
C8 C12 H12A . . 109.5 ?
C8 C12 H12B . . 109.5 ?
H12A C12 H12B . . 109.5 ?
C8 C12 H12C . . 109.5 ?
H12A C12 H12C . . 109.5 ?
H12B C12 H12C . . 109.5 ?
C18 C13 C14 . . 120.6(2) ?
C18 C13 S1 . . 119.47(17) ?
C14 C13 S1 . . 119.90(16) ?
C15 C14 C13 . . 119.7(2) ?
C15 C14 H14 . . 120.1 ?
C13 C14 H14 . . 120.1 ?
C14 C15 C16 . . 119.0(2) ?
C14 C15 H15 . . 120.5 ?
C16 C15 H15 . . 120.5 ?
C17 C16 C15 . . 121.8(2) ?
C17 C16 Cl1 . . 118.80(17) ?
C15 C16 Cl1 . . 119.43(18) ?
C16 C17 C18 . . 119.1(2) ?
C16 C17 H17 . . 120.5 ?
C18 C17 H17 . . 120.5 ?
C17 C18 C13 . . 119.8(2) ?
C17 C18 H18 . . 120.1 ?
C13 C18 H18 . . 120.1 ?

loop_
_geom_bond_atom_site_label_1
_geom_bond_atom_site_label_2
_geom_bond_site_symmetry_2
_geom_bond_distance
_geom_bond_publ_flag
Cl1 C16 . 1.735(2) ?
S1 O2 . 1.4352(15) ?
S1 O3 . 1.4364(16) ?
S1 C1 . 1.739(2) ?
S1 C13 . 1.766(2) ?
O1 C8 . 1.369(2) ?
O1 C7 . 1.384(2) ?
C1 C8 . 1.359(3) ?
C1 C2 . 1.451(3) ?
C2 C7 . 1.388(3) ?
C2 C3 . 1.394(3) ?
C3 C4 . 1.385(3) ?
C3 H3 . 0.9300 ?
C4 C5 . 1.385(3) ?
C4 C9 . 1.519(3) ?
C5 C6 . 1.4551(17) ?
C5 H5 . 0.9300 ?
C6 C7 . 1.360(3) ?
C6 H6 . 0.9300 ?
C8 C12 . 1.477(3) ?
C9 C11 . 1.516(3) ?
C9 C10 . 1.517(4) ?
C9 H9 . 0.9800 ?
C10 H10A . 0.9600 ?
C10 H10B . 0.9600 ?
C10 H10C . 0.9600 ?
C11 H11A . 0.9600 ?
C11 H11B . 0.9600 ?
C11 H11C . 0.9600 ?
C12 H12A . 0.9600 ?
C12 H12B . 0.9600 ?
C12 H12C . 0.9600 ?
C13 C18 . 1.385(3) ?
C13 C14 . 1.388(3) ?
C14 C15 . 1.381(3) ?
C14 H14 . 0.9300 ?
C15 C16 . 1.384(3) ?
C15 H15 . 0.9300 ?
C16 C17 . 1.377(3) ?
C17 C18 . 1.383(3) ?
C17 H17 . 0.9300 ?
C18 H18 . 0.9300 ?

loop_
_geom_hbond_atom_site_label_D
_geom_hbond_atom_site_label_H
_geom_hbond_atom_site_label_A
_geom_hbond_site_symmetry_A
_geom_hbond_distance_DH
_geom_hbond_distance_HA
_geom_hbond_distance_DA
_geom_hbond_angle_DHA
C12 H12C O3 4_566 0.96 2.57 3.489(3) 160
C11 H11B Cg 2_645 0.96 2.81 3.562(3) 136

loop_
_geom_torsion_atom_site_label_1
_geom_torsion_atom_site_label_2
_geom_torsion_atom_site_label_3
_geom_torsion_atom_site_label_4
_geom_torsion_site_symmetry_1
_geom_torsion_site_symmetry_2
_geom_torsion_site_symmetry_3
_geom_torsion_site_symmetry_4
_geom_torsion
_geom_torsion_publ_flag
O2 S1 C1 C8 . . . . -24.7(2) ?
O3 S1 C1 C8 . . . . -155.17(18) ?
C13 S1 C1 C8 . . . . 90.33(19) ?
O2 S1 C1 C2 . . . . 156.20(17) ?
O3 S1 C1 C2 . . . . 25.73(19) ?
C13 S1 C1 C2 . . . . -88.77(18) ?
C8 C1 C2 C7 . . . . 0.0(2) ?
S1 C1 C2 C7 . . . . 179.20(14) ?
C8 C1 C2 C3 . . . . 178.7(2) ?
S1 C1 C2 C3 . . . . -2.0(3) ?
C7 C2 C3 C4 . . . . -0.1(3) ?
C1 C2 C3 C4 . . . . -178.8(2) ?
C2 C3 C4 C5 . . . . 0.4(3) ?
C2 C3 C4 C9 . . . . -179.98(18) ?
C3 C4 C5 C6 . . . . -0.6(3) ?
C9 C4 C5 C6 . . . . 179.76(18) ?
C4 C5 C6 C7 . . . . 0.5(3) ?
C5 C6 C7 O1 . . . . 178.91(16) ?
C5 C6 C7 C2 . . . . -0.2(3) ?
C8 O1 C7 C6 . . . . -178.93(18) ?
C8 O1 C7 C2 . . . . 0.3(2) ?
C3 C2 C7 C6 . . . . 0.0(3) ?
C1 C2 C7 C6 . . . . 179.07(18) ?
C3 C2 C7 O1 . . . . -179.21(16) ?
C1 C2 C7 O1 . . . . -0.2(2) ?
C2 C1 C8 O1 . . . . 0.2(2) ?
S1 C1 C8 O1 . . . . -179.01(14) ?
C2 C1 C8 C12 . . . . -177.8(2) ?
S1 C1 C8 C12 . . . . 3.0(4) ?
C7 O1 C8 C1 . . . . -0.3(2) ?
C7 O1 C8 C12 . . . . 178.10(17) ?
C3 C4 C9 C11 . . . . -122.0(2) ?
C5 C4 C9 C11 . . . . 57.6(3) ?
C3 C4 C9 C10 . . . . 112.5(2) ?
C5 C4 C9 C10 . . . . -67.9(3) ?
O2 S1 C13 C18 . . . . -146.81(17) ?
O3 S1 C13 C18 . . . . -15.87(19) ?
C1 S1 C13 C18 . . . . 97.77(18) ?
O2 S1 C13 C14 . . . . 33.5(2) ?
O3 S1 C13 C14 . . . . 164.47(17) ?
C1 S1 C13 C14 . . . . -81.89(18) ?
C18 C13 C14 C15 . . . . -1.2(3) ?
S1 C13 C14 C15 . . . . 178.50(17) ?
C13 C14 C15 C16 . . . . 0.6(3) ?
C14 C15 C16 C17 . . . . 0.2(3) ?
C14 C15 C16 Cl1 . . . . -179.07(17) ?
C15 C16 C17 C18 . . . . -0.5(3) ?
Cl1 C16 C17 C18 . . . . 178.81(17) ?
C16 C17 C18 C13 . . . . -0.1(3) ?
C14 C13 C18 C17 . . . . 0.9(3) ?
S1 C13 C18 C17 . . . . -178.76(16) ?

loop_
_cod_related_entry_id
_cod_related_entry_database
_cod_related_entry_code
1 ChemSpider 30656671
